data_7014402
loop_
_publ_author_name
'Hector, Andrew L.'
'Levason, William'
'Reid, Gillian'
'Webster, Michael'
'Zhang, Wenjian'

_publ_section_title
;
 Supramolecular assemblies of germanium(II) halides with O-, S- and
 Se-donor macrocycles - the effects of donor atom type upon structure.
;
_journal_issue 3
_journal_name_full 'Dalton transactions (Cambridge, England : 2003)'
_journal_page_first 694
_journal_page_last 700
_journal_paper_doi 10.1039/c0dt00749h
_journal_volume 40
_journal_year 2011
_chemical_formula_moiety 'C10 H20 Cl Ge O3 S2 1+, Cl3 Ge 1-'
_chemical_formula_sum 'C10 H20 Cl4 Ge2 O3 S2'
_chemical_formula_weight 539.36
_chemical_name_common
;
Chloro(1,4,7-trioxa-10,13-
dithiacyclopentadecane)germanium(ii) trichlorogermanate
;
_chemical_name_systematic
;
Chloro(1,4,7-trioxa-10,13-dithiacyclopentadecane)germanium(II)
trichlorogermanate
;
_space_group_IT_number 14
_space_group_name_Hall '-P 2ybc'
_symmetry_cell_setting monoclinic
_symmetry_space_group_name_Hall '-P 2ybc'
_symmetry_space_group_name_H-M 'P 1 21/c 1'
_atom_sites_solution_hydrogens geom
_atom_sites_solution_primary direct
_atom_sites_solution_secondary difmap
_audit_creation_date 2010-03-21
_audit_creation_method 'SHELXL-97 + hand edit'
_cell_angle_alpha 90.00
_cell_angle_beta 99.029(10)
_cell_angle_gamma 90.00
_cell_formula_units_Z 4
_cell_length_a 8.5320(10)
_cell_length_b 10.355(2)
_cell_length_c 21.696(4)
_cell_measurement_reflns_used 4508
_cell_measurement_temperature 120(2)
_cell_measurement_theta_max 27.48
_cell_measurement_theta_min 2.91
_cell_volume 1893.1(6)
_computing_cell_refinement 'DENZO (Otwinowski & Minor, 1997)'
_computing_data_collection 'COLLECT (Hooft, R.W.W., 1998)'
_computing_data_reduction 'DENZO (Otwinowski & Minor, 1997)'
_computing_structure_refinement 'SHELXL-97 (Sheldrick, 1997)'
_computing_structure_solution 'SHELXS-97 (Sheldrick, 1997)'
_diffrn_ambient_temperature 120(2)
_diffrn_measured_fraction_theta_full 0.997
_diffrn_measured_fraction_theta_max 0.997
_diffrn_measurement_device_type 'Bruker-Nonius 95mm CCD camera on \k-goniostat'
_diffrn_measurement_method '\f & \w scans'
_diffrn_radiation_monochromator '10cm confocal mirrors'
_diffrn_radiation_source 'Bruker-Nonius FR591 rotating anode'
_diffrn_radiation_type MoK\a
_diffrn_radiation_wavelength 0.71073
_diffrn_reflns_av_R_equivalents 0.0410
_diffrn_reflns_av_sigmaI/netI 0.0325
_diffrn_reflns_limit_h_max 10
_diffrn_reflns_limit_h_min -11
_diffrn_reflns_limit_k_max 13
_diffrn_reflns_limit_k_min -13
_diffrn_reflns_limit_l_max 27
_diffrn_reflns_limit_l_min -28
_diffrn_reflns_number 25518
_diffrn_reflns_theta_full 27.50
_diffrn_reflns_theta_max 27.50
_diffrn_reflns_theta_min 3.12
_diffrn_standards_number 0
_exptl_absorpt_coefficient_mu 3.964
_exptl_absorpt_correction_T_max 1.0000
_exptl_absorpt_correction_T_min 0.8651
_exptl_absorpt_correction_type multi-scan
_exptl_absorpt_process_details 'G.M. Sheldrick, (2007). SADABS. Version 2007/2. Bruker AXS Inc.'
_exptl_crystal_colour colourless
_exptl_crystal_density_diffrn 1.892
_exptl_crystal_density_method 'not measured'
_exptl_crystal_description needle
_exptl_crystal_F_000 1072
_exptl_crystal_size_max 0.18
_exptl_crystal_size_mid 0.03
_exptl_crystal_size_min 0.03
_refine_diff_density_max 0.678
_refine_diff_density_min -0.472
_refine_diff_density_rms 0.098
_refine_ls_extinction_method none
_refine_ls_goodness_of_fit_ref 1.137
_refine_ls_hydrogen_treatment constr
_refine_ls_matrix_type full
_refine_ls_number_parameters 190
_refine_ls_number_reflns 4335
_refine_ls_number_restraints 0
_refine_ls_restrained_S_all 1.137
_refine_ls_R_factor_all 0.0404
_refine_ls_R_factor_gt 0.0318
_refine_ls_shift/su_max 0.001
_refine_ls_shift/su_mean 0.000
_refine_ls_structure_factor_coef Fsqd
_refine_ls_weighting_details 'w=1/[\s^2^(Fo^2^)+(0.0000P)^2^+3.4511P] where P=(Fo^2^+2Fc^2^)/3'
_refine_ls_weighting_scheme calc
_refine_ls_wR_factor_gt 0.0580
_refine_ls_wR_factor_ref 0.0617
_reflns_number_gt 3788
_reflns_number_total 4335
_reflns_threshold_expression I>2sigma(I)
_cod_data_source_file C0DT00749H.TXT
_cod_data_source_block 09wz815
_cod_original_sg_symbol_H-M 'P 21/c'
_cod_database_code 7014402

loop_
_symmetry_equiv_pos_as_xyz
'x, y, z'
'-x, y+1/2, -z+1/2'
'-x, -y, -z'
'x, -y-1/2, z-1/2'

loop_
_atom_site_label
_atom_site_type_symbol
_atom_site_fract_x
_atom_site_fract_y
_atom_site_fract_z
_atom_site_U_iso_or_equiv
_atom_site_adp_type
_atom_site_occupancy
_atom_site_symmetry_multiplicity
_atom_site_calc_flag
_atom_site_refinement_flags
_atom_site_disorder_assembly
_atom_site_disorder_group
Ge1 Ge 0.10355(3) 0.52608(3) 0.201374(13) 0.01666(8) Uani 1 1 d . . .
Cl1 Cl -0.08180(8) 0.41414(7) 0.24905(3) 0.02379(15) Uani 1 1 d . . .
S1 S 0.29611(8) 0.34035(7) 0.24556(3) 0.01963(15) Uani 1 1 d . . .
S2 S 0.07521(8) 0.37726(7) 0.10965(3) 0.01794(14) Uani 1 1 d . . .
O1 O 0.1369(2) 0.68068(19) 0.08834(11) 0.0304(5) Uani 1 1 d . . .
O2 O 0.3971(2) 0.56926(19) 0.16998(9) 0.0200(4) Uani 1 1 d . . .
O3 O -0.1433(2) 0.59836(18) 0.11848(9) 0.0208(4) Uani 1 1 d . . .
C1 C 0.2631(3) 0.2134(3) 0.18627(15) 0.0253(6) Uani 1 1 d . . .
H1A H 0.3437 0.2212 0.1582 0.030 Uiso 1 1 calc R . .
H1B H 0.2769 0.1280 0.2070 0.030 Uiso 1 1 calc R . .
C2 C 0.0982(3) 0.2207(3) 0.14759(15) 0.0237(6) Uani 1 1 d . . .
H2A H 0.0165 0.2093 0.1749 0.028 Uiso 1 1 calc R . .
H2B H 0.0850 0.1513 0.1159 0.028 Uiso 1 1 calc R . .
C3 C -0.1383(3) 0.3816(3) 0.08361(14) 0.0213(6) Uani 1 1 d . . .
H3A H -0.1671 0.3226 0.0477 0.026 Uiso 1 1 calc R . .
H3B H -0.1948 0.3532 0.1178 0.026 Uiso 1 1 calc R . .
C4 C -0.1852(3) 0.5180(3) 0.06473(13) 0.0220(6) Uani 1 1 d . . .
H4A H -0.1288 0.5468 0.0306 0.026 Uiso 1 1 calc R . .
H4B H -0.3009 0.5229 0.0498 0.026 Uiso 1 1 calc R . .
C5 C -0.1277(4) 0.7334(3) 0.10606(16) 0.0281(7) Uani 1 1 d . . .
H5A H -0.1094 0.7806 0.1462 0.034 Uiso 1 1 calc R . .
H5B H -0.2287 0.7650 0.0820 0.034 Uiso 1 1 calc R . .
C6 C 0.0037(4) 0.7633(3) 0.07067(18) 0.0355(8) Uani 1 1 d . . .
H6A H -0.0348 0.7534 0.0254 0.043 Uiso 1 1 calc R . .
H6B H 0.0370 0.8543 0.0784 0.043 Uiso 1 1 calc R . .
C7 C 0.2838(3) 0.7443(3) 0.10642(14) 0.0247(6) Uani 1 1 d . . .
H7A H 0.2821 0.7929 0.1456 0.030 Uiso 1 1 calc R . .
H7B H 0.3032 0.8061 0.0736 0.030 Uiso 1 1 calc R . .
C8 C 0.4120(3) 0.6447(3) 0.11580(14) 0.0258(7) Uani 1 1 d . . .
H8A H 0.4034 0.5881 0.0787 0.031 Uiso 1 1 calc R . .
H8B H 0.5172 0.6874 0.1213 0.031 Uiso 1 1 calc R . .
C9 C 0.5063(3) 0.4638(3) 0.17717(13) 0.0206(6) Uani 1 1 d . . .
H9A H 0.6157 0.4960 0.1776 0.025 Uiso 1 1 calc R . .
H9B H 0.4806 0.4028 0.1419 0.025 Uiso 1 1 calc R . .
C10 C 0.4941(3) 0.3962(3) 0.23797(13) 0.0192(6) Uani 1 1 d . . .
H10A H 0.5308 0.4562 0.2728 0.023 Uiso 1 1 calc R . .
H10B H 0.5667 0.3211 0.2423 0.023 Uiso 1 1 calc R . .
Ge2 Ge 0.57264(3) 0.05069(3) 0.070454(14) 0.02082(8) Uani 1 1 d . . .
Cl2 Cl 0.80772(8) 0.05155(7) 0.03292(3) 0.02255(15) Uani 1 1 d . . .
Cl3 Cl 0.68036(8) 0.12373(7) 0.16939(3) 0.02308(15) Uani 1 1 d . . .
Cl4 Cl 0.48251(8) 0.25092(7) 0.03377(3) 0.02453(16) Uani 1 1 d . . .

loop_
_atom_site_aniso_label
_atom_site_aniso_U_11
_atom_site_aniso_U_22
_atom_site_aniso_U_33
_atom_site_aniso_U_23
_atom_site_aniso_U_13
_atom_site_aniso_U_12
Ge1 0.01465(14) 0.01881(15) 0.01661(15) -0.00028(11) 0.00276(11) -0.00027(11)
Cl1 0.0167(3) 0.0327(4) 0.0230(4) 0.0056(3) 0.0063(3) -0.0003(3)
S1 0.0146(3) 0.0231(3) 0.0208(4) 0.0044(3) 0.0015(3) 0.0010(3)
S2 0.0166(3) 0.0179(3) 0.0190(3) -0.0006(3) 0.0019(3) 0.0008(3)
O1 0.0143(10) 0.0186(10) 0.0574(15) 0.0065(10) 0.0029(10) 0.0012(8)
O2 0.0175(9) 0.0265(10) 0.0171(10) 0.0058(8) 0.0060(8) 0.0027(8)
O3 0.0222(10) 0.0151(9) 0.0247(11) -0.0005(8) 0.0028(8) -0.0018(8)
C1 0.0210(14) 0.0190(14) 0.0342(17) -0.0008(12) -0.0010(12) 0.0022(12)
C2 0.0205(14) 0.0165(14) 0.0326(17) 0.0013(12) -0.0004(12) 0.0003(11)
C3 0.0160(13) 0.0213(14) 0.0242(15) -0.0031(12) -0.0046(11) -0.0015(11)
C4 0.0200(14) 0.0242(15) 0.0204(15) 0.0021(12) -0.0017(11) 0.0009(12)
C5 0.0226(15) 0.0181(14) 0.0427(19) 0.0048(13) 0.0026(13) -0.0010(12)
C6 0.0207(15) 0.0268(17) 0.060(2) 0.0165(16) 0.0115(15) 0.0076(13)
C7 0.0239(15) 0.0237(15) 0.0253(16) 0.0061(12) 0.0003(12) -0.0074(12)
C8 0.0153(13) 0.0401(18) 0.0223(15) 0.0114(13) 0.0032(11) -0.0031(13)
C9 0.0140(13) 0.0263(15) 0.0218(15) -0.0014(12) 0.0035(11) 0.0004(11)
C10 0.0118(12) 0.0239(14) 0.0212(15) 0.0010(11) 0.0004(10) 0.0022(11)
Ge2 0.01832(15) 0.01837(15) 0.02497(17) -0.00156(12) 0.00094(12) -0.00276(12)
Cl2 0.0223(3) 0.0209(3) 0.0245(4) 0.0006(3) 0.0039(3) 0.0030(3)
Cl3 0.0227(3) 0.0279(4) 0.0182(3) 0.0036(3) 0.0021(3) -0.0001(3)
Cl4 0.0258(4) 0.0244(4) 0.0217(4) -0.0011(3) -0.0015(3) 0.0065(3)

loop_
_atom_type_symbol
_atom_type_description
_atom_type_scat_dispersion_real
_atom_type_scat_dispersion_imag
_atom_type_scat_source
C C 0.0033 0.0016 'International Tables Vol C Tables 4.2.6.8 and 6.1.1.4'
H H 0.0000 0.0000 'International Tables Vol C Tables 4.2.6.8 and 6.1.1.4'
O O 0.0106 0.0060 'International Tables Vol C Tables 4.2.6.8 and 6.1.1.4'
S S 0.1246 0.1234 'International Tables Vol C Tables 4.2.6.8 and 6.1.1.4'
Cl Cl 0.1484 0.1585 'International Tables Vol C Tables 4.2.6.8 and 6.1.1.4'
Ge Ge 0.1547 1.8001 'International Tables Vol C Tables 4.2.6.8 and 6.1.1.4'

loop_
_geom_angle_atom_site_label_1
_geom_angle_atom_site_label_2
_geom_angle_atom_site_label_3
_geom_angle
_geom_angle_site_symmetry_1
_geom_angle_site_symmetry_3
_geom_angle_publ_flag
Cl1 Ge1 S2 93.39(3) . . ?
Cl1 Ge1 S1 84.40(3) . . ?
S2 Ge1 S1 79.33(3) . . ?
Cl1 Ge1 O3 85.37(5) . . ?
S2 Ge1 O3 70.54(5) . . ?
S1 Ge1 O3 147.46(5) . . ?
Cl1 Ge1 O2 154.74(4) . . ?
S2 Ge1 O2 83.13(5) . . ?
S1 Ge1 O2 70.35(4) . . ?
O3 Ge1 O2 116.47(6) . . ?
Cl1 Ge1 O1 142.36(4) . . ?
S2 Ge1 O1 71.68(5) . . ?
S1 Ge1 O1 124.19(4) . . ?
O3 Ge1 O1 57.23(6) . . ?
O2 Ge1 O1 59.83(5) . . ?
Cl1 Ge1 Cl3 95.97(3) . 2_655 ?
S2 Ge1 Cl3 147.78(2) . 2_655 ?
S1 Ge1 Cl3 71.03(2) . 2_655 ?
O3 Ge1 Cl3 140.88(4) . 2_655 ?
O2 Ge1 Cl3 75.37(4) . 2_655 ?
O1 Ge1 Cl3 115.24(5) . 2_655 ?
C10 S1 C1 101.99(13) . . ?
C10 S1 Ge1 105.80(9) . . ?
C1 S1 Ge1 104.63(10) . . ?
C2 S2 C3 101.21(13) . . ?
C2 S2 Ge1 101.51(10) . . ?
C3 S2 Ge1 101.48(10) . . ?
C7 O1 C6 115.4(2) . . ?
C7 O1 Ge1 102.51(16) . . ?
C6 O1 Ge1 111.65(18) . . ?
C9 O2 C8 111.5(2) . . ?
C9 O2 Ge1 117.08(15) . . ?
C8 O2 Ge1 119.75(15) . . ?
C4 O3 C5 115.6(2) . . ?
C4 O3 Ge1 117.30(15) . . ?
C5 O3 Ge1 108.38(16) . . ?
C2 C1 S1 112.2(2) . . ?
C2 C1 H1A 109.2 . . ?
S1 C1 H1A 109.2 . . ?
C2 C1 H1B 109.2 . . ?
S1 C1 H1B 109.2 . . ?
H1A C1 H1B 107.9 . . ?
C1 C2 S2 108.6(2) . . ?
C1 C2 H2A 110.0 . . ?
S2 C2 H2A 110.0 . . ?
C1 C2 H2B 110.0 . . ?
S2 C2 H2B 110.0 . . ?
H2A C2 H2B 108.3 . . ?
C4 C3 S2 108.50(19) . . ?
C4 C3 H3A 110.0 . . ?
S2 C3 H3A 110.0 . . ?
C4 C3 H3B 110.0 . . ?
S2 C3 H3B 110.0 . . ?
H3A C3 H3B 108.4 . . ?
O3 C4 C3 107.5(2) . . ?
O3 C4 H4A 110.2 . . ?
C3 C4 H4A 110.2 . . ?
O3 C4 H4B 110.2 . . ?
C3 C4 H4B 110.2 . . ?
H4A C4 H4B 108.5 . . ?
O3 C5 C6 113.6(3) . . ?
O3 C5 H5A 108.9 . . ?
C6 C5 H5A 108.9 . . ?
O3 C5 H5B 108.9 . . ?
C6 C5 H5B 108.9 . . ?
H5A C5 H5B 107.7 . . ?
O1 C6 C5 111.7(3) . . ?
O1 C6 H6A 109.3 . . ?
C5 C6 H6A 109.3 . . ?
O1 C6 H6B 109.3 . . ?
C5 C6 H6B 109.3 . . ?
H6A C6 H6B 107.9 . . ?
O1 C7 C8 108.3(2) . . ?
O1 C7 H7A 110.0 . . ?
C8 C7 H7A 110.0 . . ?
O1 C7 H7B 110.0 . . ?
C8 C7 H7B 110.0 . . ?
H7A C7 H7B 108.4 . . ?
O2 C8 C7 109.3(2) . . ?
O2 C8 H8A 109.8 . . ?
C7 C8 H8A 109.8 . . ?
O2 C8 H8B 109.8 . . ?
C7 C8 H8B 109.8 . . ?
H8A C8 H8B 108.3 . . ?
O2 C9 C10 108.4(2) . . ?
O2 C9 H9A 110.0 . . ?
C10 C9 H9A 110.0 . . ?
O2 C9 H9B 110.0 . . ?
C10 C9 H9B 110.0 . . ?
H9A C9 H9B 108.4 . . ?
C9 C10 S1 114.77(19) . . ?
C9 C10 H10A 108.6 . . ?
S1 C10 H10A 108.6 . . ?
C9 C10 H10B 108.6 . . ?
S1 C10 H10B 108.6 . . ?
H10A C10 H10B 107.6 . . ?
Cl2 Ge2 Cl4 97.90(3) . . ?
Cl2 Ge2 Cl3 94.94(3) . . ?
Cl4 Ge2 Cl3 95.06(3) . . ?

loop_
_geom_bond_atom_site_label_1
_geom_bond_atom_site_label_2
_geom_bond_distance
_geom_bond_site_symmetry_2
_geom_bond_publ_flag
Ge1 Cl1 2.3297(8) . ?
Ge1 S2 2.4985(8) . ?
Ge1 S1 2.6120(8) . ?
Ge1 O3 2.654(2) . ?
Ge1 O2 2.7335(19) . ?
Ge1 O1 2.979(2) . ?
Ge1 Cl3 3.2650(9) 2_655 ?
S1 C10 1.817(3) . ?
S1 C1 1.830(3) . ?
S2 C2 1.814(3) . ?
S2 C3 1.821(3) . ?
O1 C7 1.416(3) . ?
O1 C6 1.426(3) . ?
O2 C9 1.428(3) . ?
O2 C8 1.434(3) . ?
O3 C4 1.431(3) . ?
O3 C5 1.434(3) . ?
C1 C2 1.523(4) . ?
C1 H1A 0.9900 . ?
C1 H1B 0.9900 . ?
C2 H2A 0.9900 . ?
C2 H2B 0.9900 . ?
C3 C4 1.508(4) . ?
C3 H3A 0.9900 . ?
C3 H3B 0.9900 . ?
C4 H4A 0.9900 . ?
C4 H4B 0.9900 . ?
C5 C6 1.488(4) . ?
C5 H5A 0.9900 . ?
C5 H5B 0.9900 . ?
C6 H6A 0.9900 . ?
C6 H6B 0.9900 . ?
C7 C8 1.494(4) . ?
C7 H7A 0.9900 . ?
C7 H7B 0.9900 . ?
C8 H8A 0.9900 . ?
C8 H8B 0.9900 . ?
C9 C10 1.511(4) . ?
C9 H9A 0.9900 . ?
C9 H9B 0.9900 . ?
C10 H10A 0.9900 . ?
C10 H10B 0.9900 . ?
Ge2 Cl2 2.2800(8) . ?
Ge2 Cl4 2.3090(8) . ?
Ge2 Cl3 2.3249(8) . ?
